data_4070838
loop_
_publ_author_name
'Takao, Toshiro'
'Moriya, Makoto'
'Suzuki, Hiroharu'

_publ_section_title
;
 Insertion of Acetylene and Nitriles into a Ru--C Bond of a
 Dicationic Triruthenium Complex Having a \m~3~-\h^3^-C~3~ Ring: Formation of
 Six-Membered Ruthenacycles on a Triruthenium Core
;
_journal_issue 6
_journal_name_full Organometallics
_journal_page_first 1044
_journal_page_last 1054
_journal_paper_doi 10.1021/om701066b
_journal_volume 27
_journal_year 2008
_chemical_formula_sum 'C61 H73 B Ru3'
_chemical_formula_weight 1120.21
_chemical_name_systematic
;
 ?
;
_space_group_IT_number 2
_symmetry_cell_setting triclinic
_symmetry_space_group_name_Hall '-P 1'
_symmetry_space_group_name_H-M 'P -1'
_atom_sites_solution_hydrogens geom
_atom_sites_solution_primary direct
_atom_sites_solution_secondary difmap
_audit_creation_method SHELXL-97
_cell_angle_alpha 70.706(2)
_cell_angle_beta 86.346(3)
_cell_angle_gamma 82.1480(19)
_cell_formula_units_Z 2
_cell_length_a 11.3369(5)
_cell_length_b 13.8483(7)
_cell_length_c 17.3975(7)
_cell_measurement_reflns_used 12366
_cell_measurement_temperature 253(2)
_cell_measurement_theta_max 30.03
_cell_measurement_theta_min 2.22
_cell_volume 2553.3(2)
_computing_cell_refinement 'PROCESS-AUTO (T.Higashi, 1998)'
_computing_data_collection 'PROCESS-AUTO (T.Higashi, 1998)'
_computing_data_reduction 'PROCESS-AUTO (T.Higashi, 1998)'
_computing_molecular_graphics 'ORTEX (P.McArdle, 1995)'
_computing_publication_material SHELXL-97
_computing_structure_refinement 'SHELXL-97 (Sheldrick, 1997)'
_computing_structure_solution 'SHELXS-97 (Sheldrick, 1990)'
_diffrn_ambient_temperature 253(2)
_diffrn_detector_area_resol_mean 100
_diffrn_measured_fraction_theta_full 0.971
_diffrn_measured_fraction_theta_max 0.971
_diffrn_measurement_device_type 'Rigaku R-AXIS RAPID Imaging Plate'
_diffrn_measurement_method 'oscillation photograph'
_diffrn_radiation_monochromator graphite
_diffrn_radiation_source 'Rigaku Rotating Anode ultraX18'
_diffrn_radiation_type MoK\a
_diffrn_radiation_wavelength 0.71069
_diffrn_reflns_av_R_equivalents 0.0323
_diffrn_reflns_av_sigmaI/netI 0.0260
_diffrn_reflns_limit_h_max 15
_diffrn_reflns_limit_h_min 0
_diffrn_reflns_limit_k_max 19
_diffrn_reflns_limit_k_min -19
_diffrn_reflns_limit_l_max 24
_diffrn_reflns_limit_l_min -24
_diffrn_reflns_number 29437
_diffrn_reflns_theta_full 30.03
_diffrn_reflns_theta_max 30.03
_diffrn_reflns_theta_min 2.22
_exptl_absorpt_coefficient_mu 0.914
_exptl_absorpt_correction_T_max 1.1576
_exptl_absorpt_correction_T_min 0.8611
_exptl_absorpt_correction_type empirical
_exptl_absorpt_process_details 'ABSCOR (T.Higashi, 2001)'
_exptl_crystal_colour red
_exptl_crystal_density_diffrn 1.457
_exptl_crystal_density_meas ?
_exptl_crystal_density_method 'not measured'
_exptl_crystal_description block
_exptl_crystal_F_000 1152
_exptl_crystal_size_max 0.300
_exptl_crystal_size_mid 0.250
_exptl_crystal_size_min 0.250
_refine_diff_density_max 0.766
_refine_diff_density_min -1.081
_refine_diff_density_rms 0.097
_refine_ls_extinction_coef 0.0164(5)
_refine_ls_extinction_expression Fc^*^=kFc[1+0.001xFc^2^\l^3^/sin(2\q)]^-1/4^
_refine_ls_extinction_method SHELXL
_refine_ls_goodness_of_fit_ref 1.113
_refine_ls_hydrogen_treatment mixed
_refine_ls_matrix_type full
_refine_ls_number_parameters 623
_refine_ls_number_reflns 14511
_refine_ls_number_restraints 0
_refine_ls_restrained_S_all 1.113
_refine_ls_R_factor_all 0.0503
_refine_ls_R_factor_gt 0.0390
_refine_ls_shift/su_max 0.001
_refine_ls_shift/su_mean 0.000
_refine_ls_structure_factor_coef Fsqd
_refine_ls_weighting_details 'calc w=1/[\s^2^(Fo^2^)+(0.0402P)^2^+2.4946P] where P=(Fo^2^+2Fc^2^)/3'
_refine_ls_weighting_scheme calc
_refine_ls_wR_factor_gt 0.0871
_refine_ls_wR_factor_ref 0.0933
_reflns_number_gt 12377
_reflns_number_total 14561
_reflns_threshold_expression >2sigma(I)
_cod_data_source_file om701066b-file003.cif
_cod_data_source_block 13
_cod_depositor_comments
;
The following automatic conversions were performed:
'_atom_site_symetry_multiplicity' tag replaced with
'_atom_site_symmetry_multiplicity'.

Automatic conversion script
Id: cif_correct_tags 1440 2010-10-19 06:21:57Z saulius 

The following automatic conversions were performed:

'_symmetry_cell_setting' value 'Triclinic' changed to 'triclinic'
according to /home/saulius/struct/CIF-dictionaries/cif_core.dic
dictionary named 'cif_core.dic' version 2.4.1 from 2010-06-29.

Automatic conversion script
Id: cif_fix_values 1715 2011-07-08 13:25:40Z adriana 

The following automatic conversions were performed:

'_exptl_crystal_density_meas' value 'not measured' was changed to '?'
- the value is perceived as not measured.

Automatic conversion script
Id: cif_fix_values 3008 2015-01-20 13:52:24Z robertas 
;
_cod_original_sg_symbol_H-M P-1
_cod_database_code 4070838

loop_
_symmetry_equiv_pos_as_xyz
'x, y, z'
'-x, -y, -z'

loop_
_atom_site_label
_atom_site_type_symbol
_atom_site_fract_x
_atom_site_fract_y
_atom_site_fract_z
_atom_site_U_iso_or_equiv
_atom_site_adp_type
_atom_site_occupancy
_atom_site_symmetry_multiplicity
_atom_site_calc_flag
_atom_site_refinement_flags
Ru1 Ru 0.442685(17) 0.268922(15) 0.278879(12) 0.02648(6) Uani 1 1 d .
Ru2 Ru 0.391370(18) 0.140462(17) 0.199012(12) 0.02987(6) Uani 1 1 d .
Ru3 Ru 0.275570(17) 0.143464(15) 0.353464(12) 0.02748(6) Uani 1 1 d .
C1 C 0.2880(2) 0.2418(2) 0.24118(15) 0.0296(5) Uani 1 1 d .
H1 H 0.230(3) 0.293(2) 0.2116(18) 0.024(7) Uiso 1 1 d .
C2 C 0.5536(2) 0.1633(2) 0.24255(17) 0.0356(5) Uani 1 1 d .
H2 H 0.620(3) 0.184(2) 0.2043(19) 0.033(8) Uiso 1 1 d .
C3 C 0.5454(3) 0.0567(2) 0.27030(19) 0.0390(6) Uani 1 1 d .
H3 H 0.601(3) 0.008(3) 0.247(2) 0.046(9) Uiso 1 1 d .
C4 C 0.4648(3) 0.0121(2) 0.33268(19) 0.0388(6) Uani 1 1 d .
C5 C 0.4420(3) 0.0530(2) 0.39917(17) 0.0369(6) Uani 1 1 d .
H5 H 0.430(3) 0.000(3) 0.455(2) 0.040(9) Uiso 1 1 d .
C6 C 0.4447(2) 0.1577(2) 0.38942(16) 0.0334(5) Uani 1 1 d .
H6 H 0.452(2) 0.171(2) 0.4429(17) 0.022(7) Uiso 1 1 d .
C7 C 0.4476(4) -0.0995(2) 0.3497(2) 0.0552(9) Uani 1 1 d .
H7A H 0.3648 -0.1075 0.3608 0.083 Uiso 1 1 calc R
H7B H 0.4933 -0.1420 0.3961 0.083 Uiso 1 1 calc R
H7C H 0.4737 -0.1198 0.3031 0.083 Uiso 1 1 calc R
C21 C 0.2561(3) 0.1446(4) 0.1094(2) 0.0564(10) Uani 1 1 d .
C22 C 0.3230(4) 0.0447(3) 0.1329(2) 0.0556(9) Uani 1 1 d .
C23 C 0.4429(3) 0.0572(2) 0.10823(18) 0.0409(6) Uani 1 1 d .
C24 C 0.4505(3) 0.1646(2) 0.07051(16) 0.0348(5) Uani 1 1 d .
C25 C 0.3341(3) 0.2189(3) 0.07093(17) 0.0440(7) Uani 1 1 d .
C26 C 0.1227(4) 0.1696(6) 0.1109(3) 0.112(3) Uani 1 1 d .
H26A H 0.0885 0.1132 0.1500 0.169 Uiso 1 1 calc R
H26B H 0.0926 0.1809 0.0579 0.169 Uiso 1 1 calc R
H26C H 0.1020 0.2308 0.1258 0.169 Uiso 1 1 calc R
C27 C 0.2739(6) -0.0566(4) 0.1673(3) 0.098(2) Uani 1 1 d .
H27A H 0.2091 -0.0507 0.2043 0.147 Uiso 1 1 calc R
H27B H 0.3354 -0.1087 0.1957 0.147 Uiso 1 1 calc R
H27C H 0.2460 -0.0752 0.1238 0.147 Uiso 1 1 calc R
C28 C 0.5434(4) -0.0277(3) 0.1128(2) 0.0636(10) Uani 1 1 d .
H28A H 0.6181 -0.0017 0.1111 0.095 Uiso 1 1 calc R
H28B H 0.5398 -0.0522 0.0675 0.095 Uiso 1 1 calc R
H28C H 0.5363 -0.0834 0.1628 0.095 Uiso 1 1 calc R
C29 C 0.5586(3) 0.2111(3) 0.0293(2) 0.0526(8) Uani 1 1 d .
H29A H 0.6287 0.1669 0.0532 0.079 Uiso 1 1 calc R
H29B H 0.5585 0.2773 0.0358 0.079 Uiso 1 1 calc R
H29C H 0.5580 0.2191 -0.0276 0.079 Uiso 1 1 calc R
C30 C 0.2961(4) 0.3303(3) 0.0273(2) 0.0738(14) Uani 1 1 d .
H30A H 0.2557 0.3616 0.0649 0.111 Uiso 1 1 calc R
H30B H 0.2433 0.3367 -0.0156 0.111 Uiso 1 1 calc R
H30C H 0.3648 0.3641 0.0046 0.111 Uiso 1 1 calc R
C11 C 0.5658(3) 0.3618(2) 0.31025(19) 0.0390(6) Uani 1 1 d .
C12 C 0.5710(3) 0.3871(2) 0.2242(2) 0.0411(6) Uani 1 1 d .
C13 C 0.4575(3) 0.4364(2) 0.19354(17) 0.0374(6) Uani 1 1 d .
C14 C 0.3810(2) 0.4416(2) 0.26017(17) 0.0339(5) Uani 1 1 d .
C15 C 0.4483(3) 0.3960(2) 0.33308(16) 0.0347(5) Uani 1 1 d .
C16 C 0.6689(3) 0.3222(3) 0.3668(3) 0.0627(10) Uani 1 1 d .
H16A H 0.6402 0.2900 0.4211 0.094 Uiso 1 1 calc R
H16B H 0.7105 0.3786 0.3657 0.094 Uiso 1 1 calc R
H16C H 0.7222 0.2728 0.3496 0.094 Uiso 1 1 calc R
C17 C 0.6812(3) 0.3774(3) 0.1731(3) 0.0634(10) Uani 1 1 d .
H17A H 0.7337 0.3176 0.2022 0.095 Uiso 1 1 calc R
H17B H 0.7208 0.4378 0.1618 0.095 Uiso 1 1 calc R
H17C H 0.6595 0.3706 0.1229 0.095 Uiso 1 1 calc R
C18 C 0.4281(4) 0.4889(3) 0.1056(2) 0.0596(9) Uani 1 1 d .
H18A H 0.3451 0.4882 0.0982 0.089 Uiso 1 1 calc R
H18B H 0.4750 0.4532 0.0731 0.089 Uiso 1 1 calc R
H18C H 0.4454 0.5589 0.0892 0.089 Uiso 1 1 calc R
C19 C 0.2589(3) 0.4992(3) 0.2527(2) 0.0498(7) Uani 1 1 d .
H19A H 0.2124 0.4770 0.2189 0.075 Uiso 1 1 calc R
H19B H 0.2637 0.5717 0.2287 0.075 Uiso 1 1 calc R
H19C H 0.2218 0.4858 0.3058 0.075 Uiso 1 1 calc R
C20 C 0.4103(3) 0.3971(3) 0.41656(19) 0.0498(8) Uani 1 1 d .
H20A H 0.4302 0.3296 0.4552 0.075 Uiso 1 1 calc R
H20B H 0.3258 0.4165 0.4181 0.075 Uiso 1 1 calc R
H20C H 0.4505 0.4459 0.4301 0.075 Uiso 1 1 calc R
C31 C 0.1091(3) 0.0661(3) 0.3825(2) 0.0437(7) Uani 1 1 d .
C32 C 0.0774(3) 0.1730(3) 0.3539(2) 0.0497(8) Uani 1 1 d .
C33 C 0.1218(4) 0.2156(3) 0.4079(3) 0.0670(13) Uani 1 1 d .
C34 C 0.1827(4) 0.1326(4) 0.4706(2) 0.0648(12) Uani 1 1 d .
C35 C 0.1727(3) 0.0409(3) 0.4540(2) 0.0530(9) Uani 1 1 d .
C36 C 0.0711(4) -0.0118(4) 0.3492(4) 0.0841(16) Uani 1 1 d .
H36A H 0.0305 0.0233 0.2989 0.126 Uiso 1 1 calc R
H36B H 0.0184 -0.0531 0.3877 0.126 Uiso 1 1 calc R
H36C H 0.1399 -0.0553 0.3395 0.126 Uiso 1 1 calc R
C37 C -0.0049(4) 0.2331(5) 0.2852(3) 0.108(2) Uani 1 1 d .
H37A H 0.0274 0.2950 0.2533 0.162 Uiso 1 1 calc R
H37B H -0.0816 0.2507 0.3071 0.162 Uiso 1 1 calc R
H37C H -0.0130 0.1920 0.2514 0.162 Uiso 1 1 calc R
C38 C 0.0906(6) 0.3243(4) 0.4087(6) 0.163(4) Uani 1 1 d .
H38A H 0.1510 0.3414 0.4364 0.245 Uiso 1 1 calc R
H38B H 0.0153 0.3302 0.4363 0.245 Uiso 1 1 calc R
H38C H 0.0855 0.3707 0.3537 0.245 Uiso 1 1 calc R
C39 C 0.2357(6) 0.1408(8) 0.5450(3) 0.164(4) Uani 1 1 d .
H39A H 0.2626 0.2072 0.5322 0.246 Uiso 1 1 calc R
H39B H 0.3019 0.0880 0.5623 0.246 Uiso 1 1 calc R
H39C H 0.1766 0.1324 0.5879 0.246 Uiso 1 1 calc R
C40 C 0.2107(5) -0.0660(4) 0.5099(4) 0.109(2) Uani 1 1 d .
H40A H 0.2767 -0.0649 0.5413 0.164 Uiso 1 1 calc R
H40B H 0.2341 -0.1109 0.4782 0.164 Uiso 1 1 calc R
H40C H 0.1456 -0.0907 0.5458 0.164 Uiso 1 1 calc R
B1 B -0.0931(3) 0.7236(2) 0.22494(19) 0.0373(6) Uani 1 1 d .
C51 C -0.0297(3) 0.6657(2) 0.16154(18) 0.0411(6) Uani 1 1 d .
C52 C -0.0586(3) 0.5713(3) 0.1601(2) 0.0532(8) Uani 1 1 d .
H52 H -0.1188 0.5413 0.1951 0.064 Uiso 1 1 calc R
C53 C -0.0019(4) 0.5202(3) 0.1090(3) 0.0684(12) Uani 1 1 d .
H53 H -0.0239 0.4573 0.1105 0.082 Uiso 1 1 calc R
C54 C 0.0869(4) 0.5626(4) 0.0562(3) 0.0722(14) Uani 1 1 d .
H54 H 0.1237 0.5298 0.0206 0.087 Uiso 1 1 calc R
C55 C 0.1208(4) 0.6542(4) 0.0566(2) 0.0670(12) Uani 1 1 d .
H55 H 0.1817 0.6829 0.0218 0.080 Uiso 1 1 calc R
C56 C 0.0641(3) 0.7042(3) 0.1091(2) 0.0523(8) Uani 1 1 d .
H56 H 0.0895 0.7653 0.1092 0.063 Uiso 1 1 calc R
C61 C 0.0023(3) 0.6922(2) 0.29944(17) 0.0356(5) Uani 1 1 d .
C62 C 0.0087(3) 0.5991(2) 0.36498(18) 0.0409(6) Uani 1 1 d .
H62 H -0.0475 0.5546 0.3690 0.049 Uiso 1 1 calc R
C63 C 0.0954(3) 0.5709(3) 0.42391(19) 0.0488(7) Uani 1 1 d .
H63 H 0.0945 0.5097 0.4672 0.059 Uiso 1 1 calc R
C64 C 0.1824(3) 0.6330(3) 0.4187(2) 0.0558(9) Uani 1 1 d .
H64 H 0.2404 0.6145 0.4582 0.067 Uiso 1 1 calc R
C65 C 0.1822(4) 0.7225(3) 0.3544(3) 0.0625(10) Uani 1 1 d .
H65 H 0.2417 0.7645 0.3490 0.075 Uiso 1 1 calc R
C66 C 0.0932(3) 0.7506(3) 0.2972(2) 0.0533(8) Uani 1 1 d .
H66 H 0.0946 0.8126 0.2548 0.064 Uiso 1 1 calc R
C71 C -0.2268(3) 0.6906(2) 0.25357(18) 0.0394(6) Uani 1 1 d .
C72 C -0.3083(3) 0.6946(3) 0.1949(2) 0.0545(8) Uani 1 1 d .
H72 H -0.2829 0.7126 0.1406 0.065 Uiso 1 1 calc R
C73 C -0.4243(4) 0.6733(3) 0.2133(3) 0.0617(10) Uani 1 1 d .
H73 H -0.4744 0.6769 0.1719 0.074 Uiso 1 1 calc R
C74 C -0.4657(3) 0.6469(3) 0.2924(3) 0.0595(9) Uani 1 1 d .
H74 H -0.5434 0.6317 0.3054 0.071 Uiso 1 1 calc R
C75 C -0.3900(4) 0.6433(3) 0.3516(3) 0.0618(10) Uani 1 1 d .
H75 H -0.4170 0.6260 0.4055 0.074 Uiso 1 1 calc R
C76 C -0.2732(3) 0.6652(3) 0.3329(2) 0.0485(7) Uani 1 1 d .
H76 H -0.2246 0.6627 0.3748 0.058 Uiso 1 1 calc R
C81 C -0.1148(3) 0.8501(2) 0.18222(17) 0.0373(6) Uani 1 1 d .
C82 C -0.1393(3) 0.9129(2) 0.2310(2) 0.0458(7) Uani 1 1 d .
H82 H -0.1433 0.8814 0.2871 0.055 Uiso 1 1 calc R
C83 C -0.1580(3) 1.0196(3) 0.2004(3) 0.0572(9) Uani 1 1 d .
H83 H -0.1749 1.0577 0.2357 0.069 Uiso 1 1 calc R
C84 C -0.1516(3) 1.0688(3) 0.1182(3) 0.0634(11) Uani 1 1 d .
H84 H -0.1609 1.1404 0.0973 0.076 Uiso 1 1 calc R
C85 C -0.1313(3) 1.0110(3) 0.0670(3) 0.0669(12) Uani 1 1 d .
H85 H -0.1286 1.0436 0.0109 0.080 Uiso 1 1 calc R
C86 C -0.1145(3) 0.9035(3) 0.0986(2) 0.0539(8) Uani 1 1 d .
H86 H -0.1027 0.8660 0.0626 0.065 Uiso 1 1 calc R

loop_
_atom_site_aniso_label
_atom_site_aniso_U_11
_atom_site_aniso_U_22
_atom_site_aniso_U_33
_atom_site_aniso_U_23
_atom_site_aniso_U_13
_atom_site_aniso_U_12
Ru1 0.02662(9) 0.02870(10) 0.02451(9) -0.00812(7) -0.00022(7) -0.00625(7)
Ru2 0.02962(10) 0.03676(11) 0.02684(10) -0.01428(8) 0.00098(7) -0.00703(8)
Ru3 0.03005(10) 0.02939(10) 0.02394(9) -0.00885(7) 0.00213(7) -0.00768(7)
C1 0.0312(11) 0.0325(12) 0.0248(11) -0.0088(9) -0.0006(9) -0.0045(9)
C2 0.0324(12) 0.0412(14) 0.0353(13) -0.0163(11) 0.0010(10) -0.0025(10)
C3 0.0375(14) 0.0403(15) 0.0422(15) -0.0181(12) -0.0063(11) 0.0003(11)
C4 0.0421(14) 0.0298(12) 0.0443(15) -0.0111(11) -0.0121(12) -0.0015(10)
C5 0.0402(14) 0.0341(13) 0.0332(13) -0.0048(11) -0.0081(11) -0.0057(11)
C6 0.0388(13) 0.0356(13) 0.0258(11) -0.0079(10) -0.0033(10) -0.0090(10)
C7 0.069(2) 0.0347(15) 0.063(2) -0.0143(15) -0.0138(18) -0.0084(15)
C21 0.0377(15) 0.107(3) 0.0403(16) -0.0429(19) -0.0015(13) -0.0146(17)
C22 0.070(2) 0.076(2) 0.0378(16) -0.0306(16) 0.0087(15) -0.042(2)
C23 0.0559(17) 0.0401(15) 0.0321(13) -0.0185(11) 0.0041(12) -0.0096(13)
C24 0.0437(14) 0.0359(13) 0.0262(12) -0.0125(10) 0.0003(10) -0.0038(11)
C25 0.0474(16) 0.0574(18) 0.0293(13) -0.0205(13) -0.0098(12) 0.0078(13)
C26 0.039(2) 0.247(8) 0.084(3) -0.095(5) -0.004(2) -0.023(3)
C27 0.145(5) 0.112(4) 0.067(3) -0.042(3) 0.023(3) -0.098(4)
C28 0.096(3) 0.0454(19) 0.051(2) -0.0241(16) 0.001(2) 0.0079(19)
C29 0.058(2) 0.059(2) 0.0385(16) -0.0114(14) 0.0123(14) -0.0163(16)
C30 0.099(3) 0.071(3) 0.0451(19) -0.0252(19) -0.029(2) 0.037(2)
C11 0.0360(13) 0.0353(13) 0.0477(16) -0.0128(12) -0.0069(12) -0.0107(11)
C12 0.0381(14) 0.0373(14) 0.0491(16) -0.0125(12) 0.0071(12) -0.0158(11)
C13 0.0454(15) 0.0314(13) 0.0333(13) -0.0045(10) 0.0026(11) -0.0139(11)
C14 0.0384(13) 0.0291(12) 0.0334(13) -0.0086(10) 0.0005(10) -0.0058(10)
C15 0.0450(14) 0.0290(12) 0.0325(13) -0.0108(10) -0.0020(11) -0.0093(10)
C16 0.0491(19) 0.061(2) 0.080(3) -0.020(2) -0.0243(18) -0.0089(16)
C17 0.0458(18) 0.065(2) 0.081(3) -0.024(2) 0.0256(18) -0.0239(17)
C18 0.084(3) 0.053(2) 0.0335(15) -0.0017(14) 0.0025(16) -0.0160(18)
C19 0.0489(17) 0.0444(17) 0.0515(18) -0.0139(14) -0.0022(14) 0.0056(13)
C20 0.072(2) 0.0477(17) 0.0346(15) -0.0194(13) -0.0002(14) -0.0096(15)
C31 0.0327(13) 0.0537(18) 0.0527(18) -0.0254(15) 0.0137(12) -0.0183(12)
C32 0.0302(13) 0.060(2) 0.0491(18) -0.0088(15) 0.0117(12) 0.0006(13)
C33 0.063(2) 0.0502(19) 0.099(3) -0.043(2) 0.056(2) -0.0248(17)
C34 0.066(2) 0.108(3) 0.0368(17) -0.036(2) 0.0236(16) -0.046(2)
C35 0.0414(16) 0.0559(19) 0.0459(17) 0.0066(15) 0.0102(13) -0.0165(14)
C36 0.064(3) 0.106(4) 0.118(4) -0.075(3) 0.028(3) -0.047(3)
C37 0.041(2) 0.149(5) 0.079(3) 0.017(3) 0.010(2) 0.031(3)
C38 0.144(6) 0.081(4) 0.298(11) -0.119(6) 0.153(7) -0.053(4)
C39 0.145(6) 0.357(12) 0.058(3) -0.116(5) 0.058(3) -0.162(7)
C40 0.072(3) 0.086(4) 0.106(4) 0.050(3) 0.016(3) -0.009(3)
B1 0.0462(17) 0.0347(15) 0.0325(14) -0.0115(12) 0.0016(12) -0.0102(13)
C51 0.0497(16) 0.0397(15) 0.0337(14) -0.0134(11) -0.0070(12) 0.0019(12)
C52 0.063(2) 0.0504(18) 0.0543(19) -0.0282(16) -0.0160(16) 0.0009(15)
C53 0.082(3) 0.067(2) 0.071(3) -0.047(2) -0.031(2) 0.018(2)
C54 0.083(3) 0.083(3) 0.052(2) -0.041(2) -0.028(2) 0.045(2)
C55 0.068(2) 0.075(3) 0.0401(18) -0.0118(18) -0.0001(16) 0.030(2)
C56 0.060(2) 0.0481(18) 0.0420(17) -0.0122(14) 0.0040(15) 0.0087(15)
C61 0.0447(14) 0.0312(12) 0.0329(13) -0.0131(10) 0.0038(11) -0.0075(11)
C62 0.0505(16) 0.0348(14) 0.0378(14) -0.0125(11) 0.0042(12) -0.0074(12)
C63 0.0588(19) 0.0465(17) 0.0350(15) -0.0089(13) 0.0009(13) 0.0025(14)
C64 0.058(2) 0.058(2) 0.058(2) -0.0300(17) -0.0180(16) 0.0071(16)
C65 0.059(2) 0.0443(18) 0.087(3) -0.0198(19) -0.020(2) -0.0126(16)
C66 0.0558(19) 0.0377(16) 0.063(2) -0.0062(15) -0.0119(16) -0.0142(14)
C71 0.0489(16) 0.0332(13) 0.0393(14) -0.0141(11) 0.0014(12) -0.0106(11)
C72 0.056(2) 0.064(2) 0.0447(18) -0.0168(16) -0.0026(15) -0.0157(17)
C73 0.058(2) 0.064(2) 0.070(3) -0.026(2) -0.0141(19) -0.0142(18)
C74 0.0499(19) 0.0494(19) 0.083(3) -0.0233(19) 0.0067(18) -0.0180(15)
C75 0.062(2) 0.075(3) 0.055(2) -0.0276(19) 0.0185(18) -0.0240(19)
C76 0.0542(18) 0.0557(19) 0.0433(16) -0.0247(15) 0.0044(14) -0.0131(15)
C81 0.0398(14) 0.0353(13) 0.0354(13) -0.0098(11) 0.0049(11) -0.0068(11)
C82 0.0524(17) 0.0408(16) 0.0485(17) -0.0201(13) 0.0001(14) -0.0068(13)
C83 0.0444(17) 0.0413(17) 0.094(3) -0.0317(19) -0.0124(18) -0.0018(13)
C84 0.0368(16) 0.0378(17) 0.101(3) -0.0030(19) -0.0050(18) -0.0035(13)
C85 0.0504(19) 0.062(2) 0.058(2) 0.0126(19) 0.0083(17) 0.0072(17)
C86 0.058(2) 0.054(2) 0.0369(16) -0.0047(14) 0.0060(14) 0.0082(15)

loop_
_atom_type_symbol
_atom_type_description
_atom_type_scat_dispersion_real
_atom_type_scat_dispersion_imag
_atom_type_scat_source
C C 0.0033 0.0016 'International Tables Vol C Tables 4.2.6.8 and 6.1.1.4'
H H 0.0000 0.0000 'International Tables Vol C Tables 4.2.6.8 and 6.1.1.4'
B B 0.0013 0.0007 'International Tables Vol C Tables 4.2.6.8 and 6.1.1.4'
Ru Ru -1.2594 0.8363 'International Tables Vol C Tables 4.2.6.8 and 6.1.1.4'

loop_
_geom_angle_atom_site_label_1
_geom_angle_atom_site_label_2
_geom_angle_atom_site_label_3
_geom_angle
C6 Ru1 C2 85.23(12)
C6 Ru1 C1 96.65(10)
C2 Ru1 C1 97.55(11)
C6 Ru1 C11 96.07(11)
C2 Ru1 C11 103.75(11)
C1 Ru1 C11 155.98(11)
C6 Ru1 C15 93.18(10)
C2 Ru1 C15 140.55(11)
C1 Ru1 C15 121.72(10)
C11 Ru1 C15 37.11(11)
C6 Ru1 C12 129.36(11)
C2 Ru1 C12 89.86(12)
C1 Ru1 C12 133.90(11)
C11 Ru1 C12 36.83(11)
C15 Ru1 C12 61.16(11)
C6 Ru1 C14 123.18(11)
C2 Ru1 C14 147.27(11)
C1 Ru1 C14 94.95(10)
C11 Ru1 C14 61.05(10)
C15 Ru1 C14 36.41(10)
C12 Ru1 C14 60.25(10)
C6 Ru1 C13 153.05(11)
C2 Ru1 C13 112.00(11)
C1 Ru1 C13 101.15(10)
C11 Ru1 C13 60.61(10)
C15 Ru1 C13 60.22(10)
C12 Ru1 C13 35.95(11)
C14 Ru1 C13 35.56(10)
C6 Ru1 Ru3 50.22(8)
C2 Ru1 Ru3 96.92(8)
C1 Ru1 Ru3 46.77(7)
C11 Ru1 Ru3 138.75(8)
C15 Ru1 Ru3 112.14(7)
C12 Ru1 Ru3 173.06(8)
C14 Ru1 Ru3 113.50(7)
C13 Ru1 Ru3 140.45(7)
C6 Ru1 Ru2 93.38(8)
C2 Ru1 Ru2 50.68(8)
C1 Ru1 Ru2 46.92(7)
C11 Ru1 Ru2 151.83(8)
C15 Ru1 Ru2 167.59(7)
C12 Ru1 Ru2 121.15(8)
C14 Ru1 Ru2 132.18(7)
C13 Ru1 Ru2 113.55(7)
Ru3 Ru1 Ru2 64.940(8)
C1 Ru2 C2 95.34(10)
C1 Ru2 C3 116.86(11)
C2 Ru2 C3 38.15(11)
C1 Ru2 C24 126.42(10)
C2 Ru2 C24 97.53(11)
C3 Ru2 C24 104.64(11)
C1 Ru2 C25 93.63(11)
C2 Ru2 C25 122.42(12)
C3 Ru2 C25 141.78(12)
C24 Ru2 C25 37.43(11)
C1 Ru2 C21 93.00(12)
C2 Ru2 C21 158.46(12)
C3 Ru2 C21 147.53(14)
C24 Ru2 C21 61.80(11)
C25 Ru2 C21 37.01(14)
C1 Ru2 C23 153.54(11)
C2 Ru2 C23 106.45(11)
C3 Ru2 C23 89.60(12)
C24 Ru2 C23 37.17(10)
C25 Ru2 C23 62.16(11)
C21 Ru2 C23 61.45(13)
C1 Ru2 C22 124.24(13)
C2 Ru2 C22 140.39(14)
C3 Ru2 C22 110.69(14)
C24 Ru2 C22 61.82(11)
C25 Ru2 C22 62.11(14)
C21 Ru2 C22 37.02(15)
C23 Ru2 C22 36.61(13)
C1 Ru2 C4 99.21(10)
C2 Ru2 C4 63.16(10)
C3 Ru2 C4 33.83(11)
C24 Ru2 C4 132.78(10)
C25 Ru2 C4 165.54(11)
C21 Ru2 C4 134.72(13)
C23 Ru2 C4 103.90(11)
C22 Ru2 C4 104.70(12)
C1 Ru2 Ru1 47.92(7)
C2 Ru2 Ru1 47.47(8)
C3 Ru2 Ru1 76.26(8)
C24 Ru2 Ru1 120.93(7)
C25 Ru2 Ru1 114.95(9)
C21 Ru2 Ru1 136.20(11)
C23 Ru2 Ru1 149.96(8)
C22 Ru2 Ru1 172.13(11)
C4 Ru2 Ru1 78.92(6)
C1 Ru2 Ru3 42.66(7)
C2 Ru2 Ru3 88.81(8)
C3 Ru2 Ru3 86.46(8)
C24 Ru2 Ru3 168.25(7)
C25 Ru2 Ru3 131.08(8)
C21 Ru2 Ru3 110.53(9)
C23 Ru2 Ru3 149.31(8)
C22 Ru2 Ru3 118.27(9)
C4 Ru2 Ru3 58.96(7)
Ru1 Ru2 Ru3 57.332(7)
C1 Ru3 C6 95.49(10)
C1 Ru3 C5 113.78(11)
C6 Ru3 C5 38.52(10)
C1 Ru3 C34 140.31(16)
C6 Ru3 C34 96.60(13)
C5 Ru3 C34 98.83(15)
C1 Ru3 C33 103.62(15)
C6 Ru3 C33 115.76(15)
C5 Ru3 C33 134.48(17)
C34 Ru3 C33 37.76(18)
C1 Ru3 C32 92.13(11)
C6 Ru3 C32 152.86(13)
C5 Ru3 C32 152.59(12)
C34 Ru3 C32 62.19(15)
C33 Ru3 C32 37.13(16)
C1 Ru3 C35 151.36(12)
C6 Ru3 C35 112.98(12)
C5 Ru3 C35 91.70(12)
C34 Ru3 C35 37.13(15)
C33 Ru3 C35 61.96(14)
C32 Ru3 C35 61.10(12)
C1 Ru3 C31 115.59(12)
C6 Ru3 C31 148.79(12)
C5 Ru3 C31 118.32(12)
C34 Ru3 C31 61.66(13)
C33 Ru3 C31 61.60(12)
C32 Ru3 C31 36.48(13)
C35 Ru3 C31 36.30(13)
C1 Ru3 Ru1 48.19(7)
C6 Ru3 Ru1 47.63(7)
C5 Ru3 Ru1 75.93(8)
C34 Ru3 Ru1 127.23(10)
C33 Ru3 Ru1 115.43(9)
C32 Ru3 Ru1 130.93(9)
C35 Ru3 Ru1 159.09(10)
C31 Ru3 Ru1 163.57(9)
C1 Ru3 Ru2 43.01(8)
C6 Ru3 Ru2 86.35(7)
C5 Ru3 Ru2 80.86(8)
C34 Ru3 Ru2 174.88(11)
C33 Ru3 Ru2 143.78(14)
C32 Ru3 Ru2 116.20(9)
C35 Ru3 Ru2 137.77(11)
C31 Ru3 Ru2 113.94(8)
Ru1 Ru3 Ru2 57.728(7)
Ru3 C1 Ru2 94.32(11)
Ru3 C1 Ru1 85.05(10)
Ru2 C1 Ru1 85.17(10)
C3 C2 Ru1 124.5(2)
C3 C2 Ru2 72.30(17)
Ru1 C2 Ru2 81.85(10)
C2 C3 C4 122.1(3)
C2 C3 Ru2 69.55(16)
C4 C3 Ru2 87.05(18)
C3 C4 C5 118.7(3)
C3 C4 C7 118.6(3)
C5 C4 C7 117.2(3)
C3 C4 Ru2 59.12(15)
C5 C4 Ru2 112.16(18)
C7 C4 Ru2 117.6(2)
C6 C5 C4 122.7(3)
C6 C5 Ru3 68.92(16)
C4 C5 Ru3 95.37(17)
C5 C6 Ru1 122.9(2)
C5 C6 Ru3 72.56(16)
Ru1 C6 Ru3 82.15(9)
C25 C21 C22 108.8(3)
C25 C21 C26 123.3(5)
C22 C21 C26 127.2(5)
C25 C21 Ru2 71.06(17)
C22 C21 Ru2 72.16(18)
C26 C21 Ru2 130.4(3)
C23 C22 C21 107.6(3)
C23 C22 C27 125.4(4)
C21 C22 C27 126.6(4)
C23 C22 Ru2 71.52(17)
C21 C22 Ru2 70.82(18)
C27 C22 Ru2 129.1(3)
C22 C23 C24 108.1(3)
C22 C23 C28 126.4(3)
C24 C23 C28 125.2(3)
C22 C23 Ru2 71.87(18)
C24 C23 Ru2 70.29(15)
C28 C23 Ru2 128.1(2)
C23 C24 C25 108.2(3)
C23 C24 C29 125.8(3)
C25 C24 C29 125.7(3)
C23 C24 Ru2 72.54(16)
C25 C24 Ru2 71.48(16)
C29 C24 Ru2 126.9(2)
C21 C25 C24 107.2(3)
C21 C25 C30 125.1(3)
C24 C25 C30 126.9(3)
C21 C25 Ru2 71.93(18)
C24 C25 Ru2 71.09(15)
C30 C25 Ru2 129.9(2)
C12 C11 C15 108.0(2)
C12 C11 C16 126.5(3)
C15 C11 C16 124.8(3)
C12 C11 Ru1 73.24(16)
C15 C11 Ru1 72.89(15)
C16 C11 Ru1 127.1(2)
C13 C12 C11 108.1(3)
C13 C12 C17 125.3(3)
C11 C12 C17 126.1(3)
C13 C12 Ru1 74.23(15)
C11 C12 Ru1 69.92(15)
C17 C12 Ru1 128.0(2)
C14 C13 C12 108.5(3)
C14 C13 C18 125.0(3)
C12 C13 C18 125.9(3)
C14 C13 Ru1 71.91(15)
C12 C13 Ru1 69.82(15)
C18 C13 Ru1 131.3(2)
C13 C14 C15 107.8(2)
C13 C14 C19 124.8(3)
C15 C14 C19 126.8(3)
C13 C14 Ru1 72.53(16)
C15 C14 Ru1 69.71(15)
C19 C14 Ru1 130.3(2)
C11 C15 C14 107.6(2)
C11 C15 C20 125.0(3)
C14 C15 C20 126.8(3)
C11 C15 Ru1 70.00(15)
C14 C15 Ru1 73.87(15)
C20 C15 Ru1 128.3(2)
C35 C31 C32 108.5(3)
C35 C31 C36 124.2(4)
C32 C31 C36 127.0(4)
C35 C31 Ru3 71.40(17)
C32 C31 Ru3 71.12(17)
C36 C31 Ru3 128.5(2)
C31 C32 C33 108.3(3)
C31 C32 C37 127.1(4)
C33 C32 C37 124.0(4)
C31 C32 Ru3 72.40(17)
C33 C32 Ru3 70.64(19)
C37 C32 Ru3 129.5(2)
C32 C33 C34 107.4(3)
C32 C33 C38 126.0(6)
C34 C33 C38 125.7(6)
C32 C33 Ru3 72.23(18)
C34 C33 Ru3 70.9(2)
C38 C33 Ru3 131.1(3)
C35 C34 C33 107.2(3)
C35 C34 C39 126.5(6)
C33 C34 C39 125.9(6)
C35 C34 Ru3 72.63(19)
C33 C34 Ru3 71.33(18)
C39 C34 Ru3 126.3(3)
C31 C35 C34 108.6(3)
C31 C35 C40 125.9(4)
C34 C35 C40 125.1(5)
C31 C35 Ru3 72.30(17)
C34 C35 Ru3 70.24(18)
C40 C35 Ru3 129.2(3)
C71 B1 C51 111.4(2)
C71 B1 C61 114.7(2)
C51 B1 C61 104.3(2)
C71 B1 C81 104.5(2)
C51 B1 C81 112.1(2)
C61 B1 C81 110.0(2)
C52 C51 C56 115.1(3)
C52 C51 B1 123.0(3)
C56 C51 B1 121.7(3)
C53 C52 C51 123.1(4)
C54 C53 C52 120.0(4)
C53 C54 C55 119.2(4)
C54 C55 C56 120.3(4)
C55 C56 C51 122.2(4)
C66 C61 C62 113.9(3)
C66 C61 B1 121.8(3)
C62 C61 B1 123.8(3)
C63 C62 C61 122.8(3)
C64 C63 C62 120.4(3)
C65 C64 C63 118.8(3)
C64 C65 C66 120.0(3)
C61 C66 C65 124.0(3)
C76 C71 C72 114.3(3)
C76 C71 B1 125.7(3)
C72 C71 B1 119.8(3)
C73 C72 C71 123.5(3)
C74 C73 C72 120.2(4)
C75 C74 C73 118.4(3)
C74 C75 C76 121.3(4)
C75 C76 C71 122.2(3)
C82 C81 C86 114.4(3)
C82 C81 B1 119.8(3)
C86 C81 B1 125.8(3)
C83 C82 C81 123.7(3)
C84 C83 C82 119.9(4)
C83 C84 C85 119.1(3)
C84 C85 C86 120.4(4)
C85 C86 C81 122.5(4)

loop_
_geom_bond_atom_site_label_1
_geom_bond_atom_site_label_2
_geom_bond_distance
Ru1 C6 2.027(3)
Ru1 C2 2.032(3)
Ru1 C1 2.033(2)
Ru1 C11 2.225(3)
Ru1 C15 2.263(3)
Ru1 C12 2.269(3)
Ru1 C14 2.318(3)
Ru1 C13 2.326(3)
Ru1 Ru3 2.7181(3)
Ru1 Ru2 2.7300(3)
Ru2 C1 2.001(3)
Ru2 C2 2.134(3)
Ru2 C3 2.169(3)
Ru2 C24 2.222(3)
Ru2 C25 2.227(3)
Ru2 C21 2.238(3)
Ru2 C23 2.251(3)
Ru2 C22 2.256(3)
Ru2 C4 2.524(3)
Ru2 Ru3 2.9249(3)
Ru3 C1 1.988(2)
Ru3 C6 2.109(3)
Ru3 C5 2.156(3)
Ru3 C34 2.202(3)
Ru3 C33 2.208(3)
Ru3 C32 2.228(3)
Ru3 C35 2.233(3)
Ru3 C31 2.245(3)
C2 C3 1.407(4)
C3 C4 1.407(4)
C4 C5 1.443(4)
C4 C7 1.512(4)
C5 C6 1.407(4)
C21 C25 1.417(5)
C21 C22 1.427(6)
C21 C26 1.505(5)
C22 C23 1.416(5)
C22 C27 1.500(5)
C23 C24 1.426(4)
C23 C28 1.507(5)
C24 C25 1.427(4)
C24 C29 1.493(4)
C25 C30 1.492(5)
C11 C12 1.420(4)
C11 C15 1.429(4)
C11 C16 1.500(4)
C12 C13 1.419(4)
C12 C17 1.502(4)
C13 C14 1.418(4)
C13 C18 1.498(4)
C14 C15 1.432(4)
C14 C19 1.491(4)
C15 C20 1.493(4)
C31 C35 1.395(5)
C31 C32 1.400(5)
C31 C36 1.503(5)
C32 C33 1.412(6)
C32 C37 1.504(6)
C33 C34 1.427(7)
C33 C38 1.502(6)
C34 C35 1.413(6)
C34 C39 1.505(6)
C35 C40 1.500(5)
B1 C71 1.642(4)
B1 C51 1.644(4)
B1 C61 1.648(4)
B1 C81 1.651(4)
C51 C52 1.399(5)
C51 C56 1.399(5)
C52 C53 1.386(5)
C53 C54 1.375(7)
C54 C55 1.377(7)
C55 C56 1.396(5)
C61 C66 1.386(4)
C61 C62 1.407(4)
C62 C63 1.388(5)
C63 C64 1.374(5)
C64 C65 1.368(6)
C65 C66 1.387(5)
C71 C76 1.394(4)
C71 C72 1.403(5)
C72 C73 1.382(5)
C73 C74 1.371(6)
C74 C75 1.367(6)
C75 C76 1.392(5)
C81 C82 1.394(4)
C81 C86 1.398(4)
C82 C83 1.387(5)
C83 C84 1.368(6)
C84 C85 1.371(7)
C85 C86 1.397(5)

loop_
_geom_torsion_atom_site_label_1
_geom_torsion_atom_site_label_2
_geom_torsion_atom_site_label_3
_geom_torsion_atom_site_label_4
_geom_torsion
C6 Ru1 Ru2 C1 95.95(12)
C2 Ru1 Ru2 C1 176.97(14)
C11 Ru1 Ru2 C1 -154.50(19)
C15 Ru1 Ru2 C1 -25.8(3)
C12 Ru1 Ru2 C1 -122.96(13)
C14 Ru1 Ru2 C1 -46.54(13)
C13 Ru1 Ru2 C1 -83.17(13)
Ru3 Ru1 Ru2 C1 53.27(10)
C6 Ru1 Ru2 C2 -81.02(13)
C1 Ru1 Ru2 C2 -176.97(14)
C11 Ru1 Ru2 C2 28.5(2)
C15 Ru1 Ru2 C2 157.2(3)
C12 Ru1 Ru2 C2 60.07(14)
C14 Ru1 Ru2 C2 136.49(14)
C13 Ru1 Ru2 C2 99.86(13)
Ru3 Ru1 Ru2 C2 -123.70(11)
C6 Ru1 Ru2 C3 -51.98(12)
C2 Ru1 Ru2 C3 29.04(14)
C1 Ru1 Ru2 C3 -147.93(13)
C11 Ru1 Ru2 C3 57.57(18)
C15 Ru1 Ru2 C3 -173.8(3)
C12 Ru1 Ru2 C3 89.11(13)
C14 Ru1 Ru2 C3 165.53(13)
C13 Ru1 Ru2 C3 128.90(12)
Ru3 Ru1 Ru2 C3 -94.66(9)
C6 Ru1 Ru2 C24 -151.00(12)
C2 Ru1 Ru2 C24 -69.98(14)
C1 Ru1 Ru2 C24 113.05(13)
C11 Ru1 Ru2 C24 -41.45(18)
C15 Ru1 Ru2 C24 87.2(3)
C12 Ru1 Ru2 C24 -9.91(13)
C14 Ru1 Ru2 C24 66.51(13)
C13 Ru1 Ru2 C24 29.88(12)
Ru3 Ru1 Ru2 C24 166.32(9)
C6 Ru1 Ru2 C25 166.92(12)
C2 Ru1 Ru2 C25 -112.06(14)
C1 Ru1 Ru2 C25 70.97(13)
C11 Ru1 Ru2 C25 -83.53(19)
C15 Ru1 Ru2 C25 45.1(3)
C12 Ru1 Ru2 C25 -51.99(13)
C14 Ru1 Ru2 C25 24.43(13)
C13 Ru1 Ru2 C25 -12.20(12)
Ru3 Ru1 Ru2 C25 124.24(9)
C6 Ru1 Ru2 C21 128.86(16)
C2 Ru1 Ru2 C21 -150.13(17)
C1 Ru1 Ru2 C21 32.91(17)
C11 Ru1 Ru2 C21 -121.6(2)
C15 Ru1 Ru2 C21 7.1(4)
C12 Ru1 Ru2 C21 -90.05(17)
C14 Ru1 Ru2 C21 -13.64(17)
C13 Ru1 Ru2 C21 -50.26(16)
Ru3 Ru1 Ru2 C21 86.18(14)
C6 Ru1 Ru2 C23 -116.06(18)
C2 Ru1 Ru2 C23 -35.04(19)
C1 Ru1 Ru2 C23 147.99(19)
C11 Ru1 Ru2 C23 -6.5(2)
C15 Ru1 Ru2 C23 122.2(4)
C12 Ru1 Ru2 C23 25.03(19)
C14 Ru1 Ru2 C23 101.45(19)
C13 Ru1 Ru2 C23 64.82(18)
Ru3 Ru1 Ru2 C23 -158.74(16)
C6 Ru1 Ru2 C22 100.7(7)
C2 Ru1 Ru2 C22 -178.3(7)
C1 Ru1 Ru2 C22 4.7(7)
C11 Ru1 Ru2 C22 -149.8(7)
C15 Ru1 Ru2 C22 -21.1(8)
C12 Ru1 Ru2 C22 -118.2(7)
C14 Ru1 Ru2 C22 -41.8(7)
C13 Ru1 Ru2 C22 -78.4(7)
Ru3 Ru1 Ru2 C22 58.0(7)
C6 Ru1 Ru2 C4 -17.42(11)
C2 Ru1 Ru2 C4 63.60(13)
C1 Ru1 Ru2 C4 -113.36(12)
C11 Ru1 Ru2 C4 92.13(18)
C15 Ru1 Ru2 C4 -139.2(3)
C12 Ru1 Ru2 C4 123.67(12)
C14 Ru1 Ru2 C4 -159.91(12)
C13 Ru1 Ru2 C4 163.46(11)
Ru3 Ru1 Ru2 C4 -60.09(7)
C6 Ru1 Ru2 Ru3 42.68(8)
C2 Ru1 Ru2 Ru3 123.70(11)
C1 Ru1 Ru2 Ru3 -53.27(10)
C11 Ru1 Ru2 Ru3 152.23(16)
C15 Ru1 Ru2 Ru3 -79.1(3)
C12 Ru1 Ru2 Ru3 -176.23(9)
C14 Ru1 Ru2 Ru3 -99.81(9)
C13 Ru1 Ru2 Ru3 -136.44(8)
C6 Ru1 Ru3 C1 -171.76(14)
C2 Ru1 Ru3 C1 -93.88(13)
C11 Ru1 Ru3 C1 146.03(16)
C15 Ru1 Ru3 C1 113.36(13)
C12 Ru1 Ru3 C1 98.8(7)
C14 Ru1 Ru3 C1 73.76(13)
C13 Ru1 Ru3 C1 43.81(15)
Ru2 Ru1 Ru3 C1 -53.46(10)
C2 Ru1 Ru3 C6 77.88(13)
C1 Ru1 Ru3 C6 171.76(14)
C11 Ru1 Ru3 C6 -42.22(16)
C15 Ru1 Ru3 C6 -74.88(13)
C12 Ru1 Ru3 C6 -89.4(7)
C14 Ru1 Ru3 C6 -114.48(13)
C13 Ru1 Ru3 C6 -144.43(16)
Ru2 Ru1 Ru3 C6 118.30(11)
C6 Ru1 Ru3 C5 -30.33(13)
C2 Ru1 Ru3 C5 47.55(11)
C1 Ru1 Ru3 C5 141.43(13)
C11 Ru1 Ru3 C5 -72.54(14)
C15 Ru1 Ru3 C5 -105.21(11)
C12 Ru1 Ru3 C5 -119.8(7)
C14 Ru1 Ru3 C5 -144.81(11)
C13 Ru1 Ru3 C5 -174.76(14)
Ru2 Ru1 Ru3 C5 87.97(8)
C6 Ru1 Ru3 C34 60.1(2)
C2 Ru1 Ru3 C34 138.03(19)
C1 Ru1 Ru3 C34 -128.1(2)
C11 Ru1 Ru3 C34 17.9(2)
C15 Ru1 Ru3 C34 -14.73(19)
C12 Ru1 Ru3 C34 -29.3(7)
C14 Ru1 Ru3 C34 -54.33(19)
C13 Ru1 Ru3 C34 -84.3(2)
Ru2 Ru1 Ru3 C34 178.44(17)
C6 Ru1 Ru3 C33 102.57(19)
C2 Ru1 Ru3 C33 -179.55(18)
C1 Ru1 Ru3 C33 -85.67(19)
C11 Ru1 Ru3 C33 60.4(2)
C15 Ru1 Ru3 C33 27.69(18)
C12 Ru1 Ru3 C33 13.1(7)
C14 Ru1 Ru3 C33 -11.91(18)
C13 Ru1 Ru3 C33 -41.9(2)
Ru2 Ru1 Ru3 C33 -139.13(16)
C6 Ru1 Ru3 C32 143.45(17)
C2 Ru1 Ru3 C32 -138.68(16)
C1 Ru1 Ru3 C32 -44.80(17)
C11 Ru1 Ru3 C32 101.23(18)
C15 Ru1 Ru3 C32 68.57(15)
C12 Ru1 Ru3 C32 54.0(7)
C14 Ru1 Ru3 C32 28.97(15)
C13 Ru1 Ru3 C32 -0.98(18)
Ru2 Ru1 Ru3 C32 -98.26(13)
C6 Ru1 Ru3 C35 24.9(3)
C2 Ru1 Ru3 C35 102.8(3)
C1 Ru1 Ru3 C35 -163.3(3)
C11 Ru1 Ru3 C35 -17.3(3)
C15 Ru1 Ru3 C35 -50.0(3)
C12 Ru1 Ru3 C35 -64.5(8)
C14 Ru1 Ru3 C35 -89.6(3)
C13 Ru1 Ru3 C35 -119.5(3)
Ru2 Ru1 Ru3 C35 143.2(3)
C6 Ru1 Ru3 C31 178.1(3)
C2 Ru1 Ru3 C31 -104.0(3)
C1 Ru1 Ru3 C31 -10.1(3)
C11 Ru1 Ru3 C31 135.9(3)
C15 Ru1 Ru3 C31 103.3(3)
C12 Ru1 Ru3 C31 88.7(8)
C14 Ru1 Ru3 C31 63.6(3)
C13 Ru1 Ru3 C31 33.7(3)
Ru2 Ru1 Ru3 C31 -63.6(3)
C6 Ru1 Ru3 Ru2 -118.30(11)
C2 Ru1 Ru3 Ru2 -40.42(8)
C1 Ru1 Ru3 Ru2 53.46(10)
C11 Ru1 Ru3 Ru2 -160.51(12)
C15 Ru1 Ru3 Ru2 166.83(8)
C12 Ru1 Ru3 Ru2 152.3(7)
C14 Ru1 Ru3 Ru2 127.22(7)
C13 Ru1 Ru3 Ru2 97.27(12)
C2 Ru2 Ru3 C1 99.20(13)
C3 Ru2 Ru3 C1 137.32(13)
C24 Ru2 Ru3 C1 -23.8(4)
C25 Ru2 Ru3 C1 -34.69(16)
C21 Ru2 Ru3 C1 -71.10(17)
C23 Ru2 Ru3 C1 -139.5(2)
C22 Ru2 Ru3 C1 -111.05(17)
C4 Ru2 Ru3 C1 158.23(13)
Ru1 Ru2 Ru3 C1 61.38(11)
C1 Ru2 Ru3 C6 -102.06(13)
C2 Ru2 Ru3 C6 -2.86(10)
C3 Ru2 Ru3 C6 35.26(11)
C24 Ru2 Ru3 C6 -125.8(4)
C25 Ru2 Ru3 C6 -136.75(14)
C21 Ru2 Ru3 C6 -173.16(15)
C23 Ru2 Ru3 C6 118.48(18)
C22 Ru2 Ru3 C6 146.89(15)
C4 Ru2 Ru3 C6 56.17(10)
Ru1 Ru2 Ru3 C6 -40.68(7)
C1 Ru2 Ru3 C5 -140.45(13)
C2 Ru2 Ru3 C5 -41.25(11)
C3 Ru2 Ru3 C5 -3.13(11)
C24 Ru2 Ru3 C5 -164.2(4)
C25 Ru2 Ru3 C5 -175.14(14)
C21 Ru2 Ru3 C5 148.45(15)
C23 Ru2 Ru3 C5 80.09(18)
C22 Ru2 Ru3 C5 108.50(15)
C4 Ru2 Ru3 C5 17.78(11)
Ru1 Ru2 Ru3 C5 -79.07(8)
C1 Ru2 Ru3 C34 132.6(14)
C2 Ru2 Ru3 C34 -128.2(14)
C3 Ru2 Ru3 C34 -90.0(14)
C24 Ru2 Ru3 C34 108.9(15)
C25 Ru2 Ru3 C34 98.0(14)
C21 Ru2 Ru3 C34 61.5(14)
C23 Ru2 Ru3 C34 -6.8(14)
C22 Ru2 Ru3 C34 21.6(14)
C4 Ru2 Ru3 C34 -69.1(14)
Ru1 Ru2 Ru3 C34 -166.0(14)
C1 Ru2 Ru3 C33 28.47(19)
C2 Ru2 Ru3 C33 127.68(18)
C3 Ru2 Ru3 C33 165.79(18)
C24 Ru2 Ru3 C33 4.7(4)
C25 Ru2 Ru3 C33 -6.2(2)
C21 Ru2 Ru3 C33 -42.6(2)
C23 Ru2 Ru3 C33 -111.0(2)
C22 Ru2 Ru3 C33 -82.6(2)
C4 Ru2 Ru3 C33 -173.29(18)
Ru1 Ru2 Ru3 C33 89.85(16)
C1 Ru2 Ru3 C32 62.18(15)
C2 Ru2 Ru3 C32 161.39(13)
C3 Ru2 Ru3 C32 -160.50(13)
C24 Ru2 Ru3 C32 38.4(4)
C25 Ru2 Ru3 C32 27.50(16)
C21 Ru2 Ru3 C32 -8.92(17)
C23 Ru2 Ru3 C32 -77.3(2)
C22 Ru2 Ru3 C32 -48.87(17)
C4 Ru2 Ru3 C32 -139.58(13)
Ru1 Ru2 Ru3 C32 123.56(11)
C1 Ru2 Ru3 C35 137.16(17)
C2 Ru2 Ru3 C35 -123.64(16)
C3 Ru2 Ru3 C35 -85.52(16)
C24 Ru2 Ru3 C35 113.4(4)
C25 Ru2 Ru3 C35 102.48(18)
C21 Ru2 Ru3 C35 66.06(19)
C23 Ru2 Ru3 C35 -2.3(2)
C22 Ru2 Ru3 C35 26.11(19)
C4 Ru2 Ru3 C35 -64.60(15)
Ru1 Ru2 Ru3 C35 -161.46(14)
C1 Ru2 Ru3 C31 102.54(15)
C2 Ru2 Ru3 C31 -158.26(13)
C3 Ru2 Ru3 C31 -120.15(13)
C24 Ru2 Ru3 C31 78.8(4)
C25 Ru2 Ru3 C31 67.85(16)
C21 Ru2 Ru3 C31 31.43(16)
C23 Ru2 Ru3 C31 -36.92(19)
C22 Ru2 Ru3 C31 -8.51(17)
C4 Ru2 Ru3 C31 -99.23(12)
Ru1 Ru2 Ru3 C31 163.91(10)
C1 Ru2 Ru3 Ru1 -61.38(11)
C2 Ru2 Ru3 Ru1 37.82(8)
C3 Ru2 Ru3 Ru1 75.94(8)
C24 Ru2 Ru3 Ru1 -85.1(4)
C25 Ru2 Ru3 Ru1 -96.06(12)
C21 Ru2 Ru3 Ru1 -132.48(13)
C23 Ru2 Ru3 Ru1 159.16(17)
C22 Ru2 Ru3 Ru1 -172.43(13)
C4 Ru2 Ru3 Ru1 96.86(8)
C6 Ru3 C1 Ru2 78.65(11)
C5 Ru3 C1 Ru2 43.39(13)
C34 Ru3 C1 Ru2 -174.10(15)
C33 Ru3 C1 Ru2 -163.15(13)
C32 Ru3 C1 Ru2 -127.43(13)
C35 Ru3 C1 Ru2 -107.6(3)
C31 Ru3 C1 Ru2 -98.40(12)
Ru1 Ru3 C1 Ru2 84.76(10)
C6 Ru3 C1 Ru1 -6.11(11)
C5 Ru3 C1 Ru1 -41.37(13)
C34 Ru3 C1 Ru1 101.14(18)
C33 Ru3 C1 Ru1 112.09(13)
C32 Ru3 C1 Ru1 147.81(12)
C35 Ru3 C1 Ru1 167.7(2)
C31 Ru3 C1 Ru1 176.84(10)
Ru2 Ru3 C1 Ru1 -84.76(10)
C2 Ru2 C1 Ru3 -82.40(11)
C3 Ru2 C1 Ru3 -49.33(14)
C24 Ru2 C1 Ru3 174.15(10)
C25 Ru2 C1 Ru3 154.54(12)
C21 Ru2 C1 Ru3 117.47(13)
C23 Ru2 C1 Ru3 131.9(2)
C22 Ru2 C1 Ru3 96.13(14)
C4 Ru2 C1 Ru3 -18.78(11)
Ru1 Ru2 C1 Ru3 -84.65(10)
C2 Ru2 C1 Ru1 2.24(10)
C3 Ru2 C1 Ru1 35.32(13)
C24 Ru2 C1 Ru1 -101.20(12)
C25 Ru2 C1 Ru1 -120.81(11)
C21 Ru2 C1 Ru1 -157.88(13)
C23 Ru2 C1 Ru1 -143.5(2)
C22 Ru2 C1 Ru1 -179.22(11)
C4 Ru2 C1 Ru1 65.87(10)
Ru3 Ru2 C1 Ru1 84.65(10)
C6 Ru1 C1 Ru3 6.37(11)
C2 Ru1 C1 Ru3 92.41(11)
C11 Ru1 C1 Ru3 -115.2(2)
C15 Ru1 C1 Ru3 -91.55(11)
C12 Ru1 C1 Ru3 -170.46(11)
C14 Ru1 C1 Ru3 -117.90(10)
C13 Ru1 C1 Ru3 -153.30(10)
Ru2 Ru1 C1 Ru3 94.78(10)
C6 Ru1 C1 Ru2 -88.41(11)
C2 Ru1 C1 Ru2 -2.37(11)
C11 Ru1 C1 Ru2 150.0(2)
C15 Ru1 C1 Ru2 173.68(8)
C12 Ru1 C1 Ru2 94.76(15)
C14 Ru1 C1 Ru2 147.32(9)
C13 Ru1 C1 Ru2 111.92(10)
Ru3 Ru1 C1 Ru2 -94.78(10)
C6 Ru1 C2 C3 36.4(2)
C1 Ru1 C2 C3 -59.7(3)
C11 Ru1 C2 C3 131.5(2)
C15 Ru1 C2 C3 125.6(2)
C12 Ru1 C2 C3 166.0(3)
C14 Ru1 C2 C3 -171.2(2)
C13 Ru1 C2 C3 -165.0(2)
Ru3 Ru1 C2 C3 -12.5(2)
Ru2 Ru1 C2 C3 -61.9(2)
C6 Ru1 C2 Ru2 98.33(10)
C1 Ru1 C2 Ru2 2.23(10)
C11 Ru1 C2 Ru2 -166.58(9)
C15 Ru1 C2 Ru2 -172.47(11)
C12 Ru1 C2 Ru2 -132.13(11)
C14 Ru1 C2 Ru2 -109.32(17)
C13 Ru1 C2 Ru2 -103.07(10)
Ru3 Ru1 C2 Ru2 49.39(7)
C1 Ru2 C2 C3 127.99(18)
C24 Ru2 C2 C3 -104.15(18)
C25 Ru2 C2 C3 -134.28(18)
C21 Ru2 C2 C3 -119.7(4)
C23 Ru2 C2 C3 -67.19(19)
C22 Ru2 C2 C3 -50.1(3)
C4 Ru2 C2 C3 30.36(17)
Ru1 Ru2 C2 C3 130.2(2)
Ru3 Ru2 C2 C3 85.78(16)
C1 Ru2 C2 Ru1 -2.26(11)
C3 Ru2 C2 Ru1 -130.2(2)
C24 Ru2 C2 Ru1 125.61(10)
C25 Ru2 C2 Ru1 95.48(13)
C21 Ru2 C2 Ru1 110.1(4)
C23 Ru2 C2 Ru1 162.56(10)
C22 Ru2 C2 Ru1 179.64(15)
C4 Ru2 C2 Ru1 -99.89(12)
Ru3 Ru2 C2 Ru1 -44.47(7)
Ru1 C2 C3 C4 -6.2(4)
Ru2 C2 C3 C4 -72.6(3)
Ru1 C2 C3 Ru2 66.44(19)
C1 Ru2 C3 C2 -61.6(2)
C24 Ru2 C3 C2 83.50(18)
C25 Ru2 C3 C2 77.7(2)
C21 Ru2 C3 C2 143.5(2)
C23 Ru2 C3 C2 117.86(18)
C22 Ru2 C3 C2 148.47(17)
C4 Ru2 C3 C2 -125.9(3)
Ru1 Ru2 C3 C2 -35.38(15)
Ru3 Ru2 C3 C2 -92.59(16)
C1 Ru2 C3 C4 64.3(2)
C2 Ru2 C3 C4 125.9(3)
C24 Ru2 C3 C4 -150.59(17)
C25 Ru2 C3 C4 -156.43(19)
C21 Ru2 C3 C4 -90.5(3)
C23 Ru2 C3 C4 -116.23(18)
C22 Ru2 C3 C4 -85.62(19)
Ru1 Ru2 C3 C4 90.53(17)
Ru3 Ru2 C3 C4 33.32(16)
C2 C3 C4 C5 -36.5(4)
Ru2 C3 C4 C5 -100.0(2)
C2 C3 C4 C7 170.4(3)
Ru2 C3 C4 C7 106.8(3)
C2 C3 C4 Ru2 63.6(2)
C1 Ru2 C4 C3 -125.46(18)
C2 Ru2 C4 C3 -34.11(18)
C24 Ru2 C4 C3 40.3(2)
C25 Ru2 C4 C3 82.2(5)
C21 Ru2 C4 C3 130.9(2)
C23 Ru2 C4 C3 67.53(19)
C22 Ru2 C4 C3 105.4(2)
Ru1 Ru2 C4 C3 -81.82(17)
Ru3 Ru2 C4 C3 -140.21(19)
C1 Ru2 C4 C5 -14.4(2)
C2 Ru2 C4 C5 77.0(2)
C3 Ru2 C4 C5 111.1(3)
C24 Ru2 C4 C5 151.44(19)
C25 Ru2 C4 C5 -166.7(4)
C21 Ru2 C4 C5 -118.0(2)
C23 Ru2 C4 C5 178.6(2)
C22 Ru2 C4 C5 -143.6(2)
Ru1 Ru2 C4 C5 29.28(19)
Ru3 Ru2 C4 C5 -29.12(18)
C1 Ru2 C4 C7 126.1(3)
C2 Ru2 C4 C7 -142.6(3)
C3 Ru2 C4 C7 -108.5(3)
C24 Ru2 C4 C7 -68.1(3)
C25 Ru2 C4 C7 -26.2(6)
C21 Ru2 C4 C7 22.5(3)
C23 Ru2 C4 C7 -40.9(3)
C22 Ru2 C4 C7 -3.1(3)
Ru1 Ru2 C4 C7 169.7(3)
Ru3 Ru2 C4 C7 111.3(3)
C3 C4 C5 C6 32.1(4)
C7 C4 C5 C6 -174.3(3)
Ru2 C4 C5 C6 -33.7(3)
C3 C4 C5 Ru3 100.5(2)
C7 C4 C5 Ru3 -106.0(3)
Ru2 C4 C5 Ru3 34.61(18)
C1 Ru3 C5 C6 67.31(19)
C34 Ru3 C5 C6 -89.52(19)
C33 Ru3 C5 C6 -75.2(2)
C32 Ru3 C5 C6 -133.0(3)
C35 Ru3 C5 C6 -126.15(19)
C31 Ru3 C5 C6 -152.01(16)
Ru1 Ru3 C5 C6 36.80(14)
Ru2 Ru3 C5 C6 95.65(15)
C1 Ru3 C5 C4 -55.7(2)
C6 Ru3 C5 C4 -123.0(3)
C34 Ru3 C5 C4 147.4(2)
C33 Ru3 C5 C4 161.78(18)
C32 Ru3 C5 C4 104.0(3)
C35 Ru3 C5 C4 110.8(2)
C31 Ru3 C5 C4 85.0(2)
Ru1 Ru3 C5 C4 -86.23(17)
Ru2 Ru3 C5 C4 -27.38(16)
C4 C5 C6 Ru1 14.6(4)
Ru3 C5 C6 Ru1 -68.07(18)
C4 C5 C6 Ru3 82.6(3)
C2 Ru1 C6 C5 -39.8(2)
C1 Ru1 C6 C5 57.3(2)
C11 Ru1 C6 C5 -143.2(2)
C15 Ru1 C6 C5 179.7(2)
C12 Ru1 C6 C5 -125.7(2)
C14 Ru1 C6 C5 157.6(2)
C13 Ru1 C6 C5 -171.5(2)
Ru3 Ru1 C6 C5 63.3(2)
Ru2 Ru1 C6 C5 10.3(2)
C2 Ru1 C6 Ru3 -103.10(10)
C1 Ru1 C6 Ru3 -6.04(11)
C11 Ru1 C6 Ru3 153.54(10)
C15 Ru1 C6 Ru3 116.42(10)
C12 Ru1 C6 Ru3 171.01(10)
C14 Ru1 C6 Ru3 94.34(11)
C13 Ru1 C6 Ru3 125.2(2)
Ru2 Ru1 C6 Ru3 -53.04(7)
C1 Ru3 C6 C5 -121.98(17)
C34 Ru3 C6 C5 95.9(2)
C33 Ru3 C6 C5 130.0(2)
C32 Ru3 C6 C5 132.4(3)
C35 Ru3 C6 C5 61.3(2)
C31 Ru3 C6 C5 52.9(3)
Ru1 Ru3 C6 C5 -128.1(2)
Ru2 Ru3 C6 C5 -79.90(16)
C1 Ru3 C6 Ru1 6.16(11)
C5 Ru3 C6 Ru1 128.1(2)
C34 Ru3 C6 Ru1 -135.96(15)
C33 Ru3 C6 Ru1 -101.84(15)
C32 Ru3 C6 Ru1 -99.5(2)
C35 Ru3 C6 Ru1 -170.60(12)
C31 Ru3 C6 Ru1 -178.98(17)
Ru2 Ru3 C6 Ru1 48.25(7)
C1 Ru2 C21 C25 92.0(2)
C2 Ru2 C21 C25 -20.7(5)
C3 Ru2 C21 C25 -110.3(3)
C24 Ru2 C21 C25 -38.23(18)
C23 Ru2 C21 C25 -80.7(2)
C22 Ru2 C21 C25 -117.9(3)
C4 Ru2 C21 C25 -161.85(18)
Ru1 Ru2 C21 C25 68.2(2)
Ru3 Ru2 C21 C25 131.99(17)
C1 Ru2 C21 C22 -150.0(2)
C2 Ru2 C21 C22 97.2(4)
C3 Ru2 C21 C22 7.7(3)
C24 Ru2 C21 C22 79.7(2)
C25 Ru2 C21 C22 117.9(3)
C23 Ru2 C21 C22 37.23(19)
C4 Ru2 C21 C22 -43.9(3)
Ru1 Ru2 C21 C22 -173.84(15)
Ru3 Ru2 C21 C22 -110.08(18)
C1 Ru2 C21 C26 -26.0(5)
C2 Ru2 C21 C26 -138.8(5)
C3 Ru2 C21 C26 131.7(5)
C24 Ru2 C21 C26 -156.3(6)
C25 Ru2 C21 C26 -118.0(6)
C23 Ru2 C21 C26 161.3(6)
C22 Ru2 C21 C26 124.0(6)
C4 Ru2 C21 C26 80.1(6)
Ru1 Ru2 C21 C26 -49.8(6)
Ru3 Ru2 C21 C26 13.9(6)
C25 C21 C22 C23 -0.5(3)
C26 C21 C22 C23 170.0(3)
Ru2 C21 C22 C23 -62.4(2)
C25 C21 C22 C27 -173.0(3)
C26 C21 C22 C27 -2.6(6)
Ru2 C21 C22 C27 125.0(4)
C25 C21 C22 Ru2 62.0(2)
C26 C21 C22 Ru2 -127.6(4)
C1 Ru2 C22 C23 154.11(18)
C2 Ru2 C22 C23 -28.2(3)
C3 Ru2 C22 C23 -58.6(2)
C24 Ru2 C22 C23 37.36(18)
C25 Ru2 C22 C23 80.0(2)
C21 Ru2 C22 C23 117.0(3)
C4 Ru2 C22 C23 -93.6(2)
Ru1 Ru2 C22 C23 149.9(6)
Ru3 Ru2 C22 C23 -155.98(16)
C1 Ru2 C22 C21 37.1(2)
C2 Ru2 C22 C21 -145.2(2)
C3 Ru2 C22 C21 -175.6(2)
C24 Ru2 C22 C21 -79.6(2)
C25 Ru2 C22 C21 -37.00(19)
C23 Ru2 C22 C21 -117.0(3)
C4 Ru2 C22 C21 149.37(19)
Ru1 Ru2 C22 C21 32.9(8)
Ru3 Ru2 C22 C21 87.0(2)
C1 Ru2 C22 C27 -84.9(5)
C2 Ru2 C22 C27 92.8(5)
C3 Ru2 C22 C27 62.4(5)
C24 Ru2 C22 C27 158.4(5)
C25 Ru2 C22 C27 -159.0(5)
C21 Ru2 C22 C27 -122.0(6)
C23 Ru2 C22 C27 121.0(6)
C4 Ru2 C22 C27 27.4(5)
Ru1 Ru2 C22 C27 -89.1(9)
Ru3 Ru2 C22 C27 -35.0(5)
C21 C22 C23 C24 0.7(3)
C27 C22 C23 C24 173.4(3)
Ru2 C22 C23 C24 -61.3(2)
C21 C22 C23 C28 -173.6(3)
C27 C22 C23 C28 -0.9(5)
Ru2 C22 C23 C28 124.4(3)
C21 C22 C23 Ru2 62.0(2)
C27 C22 C23 Ru2 -125.4(4)
C1 Ru2 C23 C22 -54.1(3)
C2 Ru2 C23 C22 161.7(2)
C3 Ru2 C23 C22 127.0(2)
C24 Ru2 C23 C22 -117.7(3)
C25 Ru2 C23 C22 -79.9(2)
C21 Ru2 C23 C22 -37.6(2)
C4 Ru2 C23 C22 96.0(2)
Ru1 Ru2 C23 C22 -172.11(19)
Ru3 Ru2 C23 C22 44.6(3)
C1 Ru2 C23 C24 63.6(3)
C2 Ru2 C23 C24 -80.60(19)
C3 Ru2 C23 C24 -115.31(19)
C25 Ru2 C23 C24 37.83(18)
C21 Ru2 C23 C24 80.0(2)
C22 Ru2 C23 C24 117.7(3)
C4 Ru2 C23 C24 -146.28(17)
Ru1 Ru2 C23 C24 -54.4(3)
Ru3 Ru2 C23 C24 162.32(13)
C1 Ru2 C23 C28 -176.6(3)
C2 Ru2 C23 C28 39.2(3)
C3 Ru2 C23 C28 4.5(3)
C24 Ru2 C23 C28 119.8(4)
C25 Ru2 C23 C28 157.7(4)
C21 Ru2 C23 C28 -160.1(4)
C22 Ru2 C23 C28 -122.5(4)
C4 Ru2 C23 C28 -26.4(3)
Ru1 Ru2 C23 C28 65.4(4)
Ru3 Ru2 C23 C28 -77.8(4)
C22 C23 C24 C25 -0.7(3)
C28 C23 C24 C25 173.7(3)
Ru2 C23 C24 C25 -62.98(19)
C22 C23 C24 C29 -174.3(3)
C28 C23 C24 C29 0.0(5)
Ru2 C23 C24 C29 123.4(3)
C22 C23 C24 Ru2 62.3(2)
C28 C23 C24 Ru2 -123.3(3)
C1 Ru2 C24 C23 -150.26(18)
C2 Ru2 C24 C23 107.37(19)
C3 Ru2 C24 C23 69.12(19)
C25 Ru2 C24 C23 -116.8(3)
C21 Ru2 C24 C23 -79.0(2)
C22 Ru2 C24 C23 -36.8(2)
C4 Ru2 C24 C23 47.2(2)
Ru1 Ru2 C24 C23 151.67(15)
Ru3 Ru2 C24 C23 -130.4(3)
C1 Ru2 C24 C25 -33.4(2)
C2 Ru2 C24 C25 -135.80(19)
C3 Ru2 C24 C25 -174.05(19)
C21 Ru2 C24 C25 37.8(2)
C23 Ru2 C24 C25 116.8(3)
C22 Ru2 C24 C25 80.0(2)
C4 Ru2 C24 C25 164.08(18)
Ru1 Ru2 C24 C25 -91.50(18)
Ru3 Ru2 C24 C25 -13.6(5)
C1 Ru2 C24 C29 87.7(3)
C2 Ru2 C24 C29 -14.6(3)
C3 Ru2 C24 C29 -52.9(3)
C25 Ru2 C24 C29 121.2(3)
C21 Ru2 C24 C29 159.0(3)
C23 Ru2 C24 C29 -122.0(3)
C22 Ru2 C24 C29 -158.8(3)
C4 Ru2 C24 C29 -74.8(3)
Ru1 Ru2 C24 C29 29.7(3)
Ru3 Ru2 C24 C29 107.6(4)
C22 C21 C25 C24 0.0(3)
C26 C21 C25 C24 -170.8(3)
Ru2 C21 C25 C24 62.73(19)
C22 C21 C25 C30 170.8(3)
C26 C21 C25 C30 0.0(5)
Ru2 C21 C25 C30 -126.5(3)
C22 C21 C25 Ru2 -62.7(2)
C26 C21 C25 Ru2 126.4(3)
C23 C24 C25 C21 0.4(3)
C29 C24 C25 C21 174.0(3)
Ru2 C24 C25 C21 -63.3(2)
C23 C24 C25 C30 -170.2(3)
C29 C24 C25 C30 3.5(5)
Ru2 C24 C25 C30 126.2(3)
C23 C24 C25 Ru2 63.67(19)
C29 C24 C25 Ru2 -122.7(3)
C1 Ru2 C25 C21 -90.2(2)
C2 Ru2 C25 C21 171.2(2)
C3 Ru2 C25 C21 125.5(2)
C24 Ru2 C25 C21 116.2(3)
C23 Ru2 C25 C21 78.6(2)
C22 Ru2 C25 C21 37.0(2)
C4 Ru2 C25 C21 62.4(5)
Ru1 Ru2 C25 C21 -134.85(19)
Ru3 Ru2 C25 C21 -67.4(2)
C1 Ru2 C25 C24 153.63(18)
C2 Ru2 C25 C24 55.0(2)
C3 Ru2 C25 C24 9.3(3)
C21 Ru2 C25 C24 -116.2(3)
C23 Ru2 C25 C24 -37.56(17)
C22 Ru2 C25 C24 -79.2(2)
C4 Ru2 C25 C24 -53.8(5)
Ru1 Ru2 C25 C24 108.96(16)
Ru3 Ru2 C25 C24 176.36(13)
C1 Ru2 C25 C30 30.8(4)
C2 Ru2 C25 C30 -67.8(4)
C3 Ru2 C25 C30 -113.5(4)
C24 Ru2 C25 C30 -122.8(5)
C21 Ru2 C25 C30 121.0(4)
C23 Ru2 C25 C30 -160.4(4)
C22 Ru2 C25 C30 158.0(4)
C4 Ru2 C25 C30 -176.5(4)
Ru1 Ru2 C25 C30 -13.8(4)
Ru3 Ru2 C25 C30 53.6(4)
C6 Ru1 C11 C12 157.22(19)
C2 Ru1 C11 C12 70.67(19)
C1 Ru1 C11 C12 -81.1(3)
C15 Ru1 C11 C12 -115.5(2)
C14 Ru1 C11 C12 -78.02(18)
C13 Ru1 C11 C12 -37.08(17)
Ru3 Ru1 C11 C12 -171.49(14)
Ru2 Ru1 C11 C12 48.3(3)
C6 Ru1 C11 C15 -87.24(17)
C2 Ru1 C11 C15 -173.80(16)
C1 Ru1 C11 C15 34.4(3)
C12 Ru1 C11 C15 115.5(2)
C14 Ru1 C11 C15 37.51(15)
C13 Ru1 C11 C15 78.45(17)
Ru3 Ru1 C11 C15 -56.0(2)
Ru2 Ru1 C11 C15 163.85(13)
C6 Ru1 C11 C16 33.8(3)
C2 Ru1 C11 C16 -52.7(3)
C1 Ru1 C11 C16 155.5(3)
C15 Ru1 C11 C16 121.1(4)
C12 Ru1 C11 C16 -123.4(4)
C14 Ru1 C11 C16 158.6(4)
C13 Ru1 C11 C16 -160.5(4)
Ru3 Ru1 C11 C16 65.1(4)
Ru2 Ru1 C11 C16 -75.1(4)
C15 C11 C12 C13 -0.2(3)
C16 C11 C12 C13 -171.0(3)
Ru1 C11 C12 C13 64.9(2)
C15 C11 C12 C17 171.9(3)
C16 C11 C12 C17 1.0(5)
Ru1 C11 C12 C17 -123.0(3)
C15 C11 C12 Ru1 -65.09(19)
C16 C11 C12 Ru1 124.1(3)
C6 Ru1 C12 C13 -146.38(18)
C2 Ru1 C12 C13 129.91(19)
C1 Ru1 C12 C13 29.5(2)
C11 Ru1 C12 C13 -116.5(3)
C15 Ru1 C12 C13 -78.09(19)
C14 Ru1 C12 C13 -36.12(17)
Ru3 Ru1 C12 C13 -62.7(8)
Ru2 Ru1 C12 C13 87.81(18)
C6 Ru1 C12 C11 -29.9(2)
C2 Ru1 C12 C11 -113.57(19)
C1 Ru1 C12 C11 146.06(18)
C15 Ru1 C12 C11 38.42(17)
C14 Ru1 C12 C11 80.40(19)
C13 Ru1 C12 C11 116.5(3)
Ru3 Ru1 C12 C11 53.8(8)
Ru2 Ru1 C12 C11 -155.67(15)
C6 Ru1 C12 C17 90.8(3)
C2 Ru1 C12 C17 7.1(3)
C1 Ru1 C12 C17 -93.2(3)
C11 Ru1 C12 C17 120.7(4)
C15 Ru1 C12 C17 159.1(4)
C14 Ru1 C12 C17 -158.9(4)
C13 Ru1 C12 C17 -122.8(4)
Ru3 Ru1 C12 C17 174.5(5)
Ru2 Ru1 C12 C17 -35.0(4)
C11 C12 C13 C14 -0.3(3)
C17 C12 C13 C14 -172.4(3)
Ru1 C12 C13 C14 61.86(19)
C11 C12 C13 C18 170.9(3)
C17 C12 C13 C18 -1.2(5)
Ru1 C12 C13 C18 -127.0(3)
C11 C12 C13 Ru1 -62.14(19)
C17 C12 C13 Ru1 125.8(3)
C6 Ru1 C13 C14 -47.5(3)
C2 Ru1 C13 C14 -174.19(16)
C1 Ru1 C13 C14 82.86(17)
C11 Ru1 C13 C14 -80.37(18)
C15 Ru1 C13 C14 -37.45(16)
C12 Ru1 C13 C14 -118.4(3)
Ru3 Ru1 C13 C14 51.9(2)
Ru2 Ru1 C13 C14 130.52(15)
C6 Ru1 C13 C12 70.8(3)
C2 Ru1 C13 C12 -55.8(2)
C1 Ru1 C13 C12 -158.77(18)
C11 Ru1 C13 C12 38.00(18)
C15 Ru1 C13 C12 80.92(19)
C14 Ru1 C13 C12 118.4(3)
Ru3 Ru1 C13 C12 170.30(14)
Ru2 Ru1 C13 C12 -111.11(17)
C6 Ru1 C13 C18 -168.7(3)
C2 Ru1 C13 C18 64.7(3)
C1 Ru1 C13 C18 -38.3(3)
C11 Ru1 C13 C18 158.5(4)
C15 Ru1 C13 C18 -158.6(4)
C12 Ru1 C13 C18 120.5(4)
C14 Ru1 C13 C18 -121.1(4)
Ru3 Ru1 C13 C18 -69.2(4)
Ru2 Ru1 C13 C18 9.4(3)
C12 C13 C14 C15 0.6(3)
C18 C13 C14 C15 -170.7(3)
Ru1 C13 C14 C15 61.14(18)
C12 C13 C14 C19 172.1(3)
C18 C13 C14 C19 0.9(5)
Ru1 C13 C14 C19 -127.3(3)
C12 C13 C14 Ru1 -60.54(19)
C18 C13 C14 Ru1 128.2(3)
C6 Ru1 C14 C13 156.45(16)
C2 Ru1 C14 C13 10.0(3)
C1 Ru1 C14 C13 -102.27(17)
C11 Ru1 C14 C13 79.00(18)
C15 Ru1 C14 C13 117.2(2)
C12 Ru1 C14 C13 36.51(17)
Ru3 Ru1 C14 C13 -146.86(14)
Ru2 Ru1 C14 C13 -70.12(18)
C6 Ru1 C14 C15 39.2(2)
C2 Ru1 C14 C15 -107.2(2)
C1 Ru1 C14 C15 140.49(17)
C11 Ru1 C14 C15 -38.24(17)
C12 Ru1 C14 C15 -80.73(18)
C13 Ru1 C14 C15 -117.2(2)
Ru3 Ru1 C14 C15 95.90(15)
Ru2 Ru1 C14 C15 172.64(13)
C6 Ru1 C14 C19 -82.4(3)
C2 Ru1 C14 C19 131.2(3)
C1 Ru1 C14 C19 18.9(3)
C11 Ru1 C14 C19 -159.8(3)
C15 Ru1 C14 C19 -121.6(3)
C12 Ru1 C14 C19 157.7(3)
C13 Ru1 C14 C19 121.2(3)
Ru3 Ru1 C14 C19 -25.7(3)
Ru2 Ru1 C14 C19 51.1(3)
C12 C11 C15 C14 0.5(3)
C16 C11 C15 C14 171.6(3)
Ru1 C11 C15 C14 -64.80(18)
C12 C11 C15 C20 -171.2(3)
C16 C11 C15 C20 -0.2(5)
Ru1 C11 C15 C20 123.4(3)
C12 C11 C15 Ru1 65.32(19)
C16 C11 C15 Ru1 -123.6(3)
C13 C14 C15 C11 -0.7(3)
C19 C14 C15 C11 -172.0(3)
Ru1 C14 C15 C11 62.27(18)
C13 C14 C15 C20 170.9(3)
C19 C14 C15 C20 -0.4(5)
Ru1 C14 C15 C20 -126.2(3)
C13 C14 C15 Ru1 -62.96(19)
C19 C14 C15 Ru1 125.7(3)
C6 Ru1 C15 C11 95.86(18)
C2 Ru1 C15 C11 9.5(3)
C1 Ru1 C15 C11 -164.31(16)
C12 Ru1 C15 C11 -38.14(17)
C14 Ru1 C15 C11 -116.1(2)
C13 Ru1 C15 C11 -79.58(18)
Ru3 Ru1 C15 C11 143.85(15)
Ru2 Ru1 C15 C11 -142.3(3)
C6 Ru1 C15 C14 -148.00(17)
C2 Ru1 C15 C14 125.65(19)
C1 Ru1 C15 C14 -48.17(19)
C11 Ru1 C15 C14 116.1(2)
C12 Ru1 C15 C14 78.01(18)
C13 Ru1 C15 C14 36.57(16)
Ru3 Ru1 C15 C14 -100.01(15)
Ru2 Ru1 C15 C14 -26.2(4)
C6 Ru1 C15 C20 -23.4(3)
C2 Ru1 C15 C20 -109.8(3)
C1 Ru1 C15 C20 76.4(3)
C11 Ru1 C15 C20 -119.3(3)
C12 Ru1 C15 C20 -157.4(3)
C14 Ru1 C15 C20 124.6(3)
C13 Ru1 C15 C20 161.1(3)
Ru3 Ru1 C15 C20 24.5(3)
Ru2 Ru1 C15 C20 98.4(4)
C1 Ru3 C31 C35 -172.6(2)
C6 Ru3 C31 C35 13.1(3)
C5 Ru3 C31 C35 47.4(2)
C34 Ru3 C31 C35 -37.3(2)
C33 Ru3 C31 C35 -80.4(3)
C32 Ru3 C31 C35 -117.9(3)
Ru1 Ru3 C31 C35 -164.2(2)
Ru2 Ru3 C31 C35 139.8(2)
C1 Ru3 C31 C32 -54.7(2)
C6 Ru3 C31 C32 131.0(3)
C5 Ru3 C31 C32 165.4(2)
C34 Ru3 C31 C32 80.7(3)
C33 Ru3 C31 C32 37.5(2)
C35 Ru3 C31 C32 117.9(3)
Ru1 Ru3 C31 C32 -46.3(4)
Ru2 Ru3 C31 C32 -102.25(19)
C1 Ru3 C31 C36 68.0(4)
C6 Ru3 C31 C36 -106.3(4)
C5 Ru3 C31 C36 -72.0(4)
C34 Ru3 C31 C36 -156.7(5)
C33 Ru3 C31 C36 160.2(5)
C32 Ru3 C31 C36 122.7(5)
C35 Ru3 C31 C36 -119.4(5)
Ru1 Ru3 C31 C36 76.4(5)
Ru2 Ru3 C31 C36 20.4(4)
C35 C31 C32 C33 0.1(3)
C36 C31 C32 C33 173.7(3)
Ru3 C31 C32 C33 -61.9(2)
C35 C31 C32 C37 -171.4(3)
C36 C31 C32 C37 2.2(5)
Ru3 C31 C32 C37 126.6(3)
C35 C31 C32 Ru3 62.0(2)
C36 C31 C32 Ru3 -124.4(3)
C1 Ru3 C32 C31 132.6(2)
C6 Ru3 C32 C31 -121.0(3)
C5 Ru3 C32 C31 -28.9(4)
C34 Ru3 C32 C31 -79.1(2)
C33 Ru3 C32 C31 -117.5(3)
C35 Ru3 C32 C31 -36.7(2)
Ru1 Ru3 C32 C31 164.29(15)
Ru2 Ru3 C32 C31 95.45(19)
C1 Ru3 C32 C33 -110.0(2)
C6 Ru3 C32 C33 -3.5(4)
C5 Ru3 C32 C33 88.5(4)
C34 Ru3 C32 C33 38.4(2)
C35 Ru3 C32 C33 80.8(3)
C31 Ru3 C32 C33 117.5(3)
Ru1 Ru3 C32 C33 -78.3(2)
Ru2 Ru3 C32 C33 -147.1(2)
C1 Ru3 C32 C37 8.6(5)
C6 Ru3 C32 C37 115.1(5)
C5 Ru3 C32 C37 -152.9(4)
C34 Ru3 C32 C37 157.0(5)
C33 Ru3 C32 C37 118.6(6)
C35 Ru3 C32 C37 -160.6(5)
C31 Ru3 C32 C37 -124.0(6)
Ru1 Ru3 C32 C37 40.3(5)
Ru2 Ru3 C32 C37 -28.5(5)
C31 C32 C33 C34 0.4(3)
C37 C32 C33 C34 172.2(3)
Ru3 C32 C33 C34 -62.6(2)
C31 C32 C33 C38 -168.7(4)
C37 C32 C33 C38 3.1(6)
Ru3 C32 C33 C38 128.3(4)
C31 C32 C33 Ru3 63.0(2)
C37 C32 C33 Ru3 -125.2(3)
C1 Ru3 C33 C32 75.1(2)
C6 Ru3 C33 C32 178.21(19)
C5 Ru3 C33 C32 -139.8(2)
C34 Ru3 C33 C32 -116.3(3)
C35 Ru3 C33 C32 -78.3(2)
C31 Ru3 C33 C32 -36.8(2)
Ru1 Ru3 C33 C32 125.01(18)
Ru2 Ru3 C33 C32 55.6(3)
C1 Ru3 C33 C34 -168.6(2)
C6 Ru3 C33 C34 -65.5(2)
C5 Ru3 C33 C34 -23.5(3)
C32 Ru3 C33 C34 116.3(3)
C35 Ru3 C33 C34 38.0(2)
C31 Ru3 C33 C34 79.5(2)
Ru1 Ru3 C33 C34 -118.69(19)
Ru2 Ru3 C33 C34 171.88(17)
C1 Ru3 C33 C38 -47.5(7)
C6 Ru3 C33 C38 55.6(7)
C5 Ru3 C33 C38 97.6(7)
C34 Ru3 C33 C38 121.1(8)
C32 Ru3 C33 C38 -122.6(8)
C35 Ru3 C33 C38 159.2(8)
C31 Ru3 C33 C38 -159.4(8)
Ru1 Ru3 C33 C38 2.4(7)
Ru2 Ru3 C33 C38 -67.0(7)
C32 C33 C34 C35 -0.8(4)
C38 C33 C34 C35 168.4(4)
Ru3 C33 C34 C35 -64.2(2)
C32 C33 C34 C39 -174.8(4)
C38 C33 C34 C39 -5.6(6)
Ru3 C33 C34 C39 121.8(4)
C32 C33 C34 Ru3 63.5(2)
C38 C33 C34 Ru3 -127.4(4)
C1 Ru3 C34 C35 133.2(2)
C6 Ru3 C34 C35 -119.9(2)
C5 Ru3 C34 C35 -81.1(2)
C33 Ru3 C34 C35 115.7(3)
C32 Ru3 C34 C35 78.0(2)
C31 Ru3 C34 C35 36.4(2)
Ru1 Ru3 C34 C35 -160.06(17)
Ru2 Ru3 C34 C35 5.0(16)
C1 Ru3 C34 C33 17.6(3)
C6 Ru3 C34 C33 124.4(2)
C5 Ru3 C34 C33 163.2(2)
C32 Ru3 C34 C33 -37.7(2)
C35 Ru3 C34 C33 -115.7(3)
C31 Ru3 C34 C33 -79.3(2)
Ru1 Ru3 C34 C33 84.2(2)
Ru2 Ru3 C34 C33 -110.7(14)
C1 Ru3 C34 C39 -103.8(6)
C6 Ru3 C34 C39 3.1(6)
C5 Ru3 C34 C39 41.9(6)
C33 Ru3 C34 C39 -121.3(7)
C32 Ru3 C34 C39 -159.1(7)
C35 Ru3 C34 C39 123.0(7)
C31 Ru3 C34 C39 159.4(7)
Ru1 Ru3 C34 C39 -37.1(7)
Ru2 Ru3 C34 C39 128.0(13)
C32 C31 C35 C34 -0.6(4)
C36 C31 C35 C34 -174.4(3)
Ru3 C31 C35 C34 61.2(2)
C32 C31 C35 C40 172.2(4)
C36 C31 C35 C40 -1.6(6)
Ru3 C31 C35 C40 -126.0(4)
C32 C31 C35 Ru3 -61.8(2)
C36 C31 C35 Ru3 124.4(3)
C33 C34 C35 C31 0.8(4)
C39 C34 C35 C31 174.8(4)
Ru3 C34 C35 C31 -62.5(2)
C33 C34 C35 C40 -172.0(3)
C39 C34 C35 C40 1.9(6)
Ru3 C34 C35 C40 124.6(4)
C33 C34 C35 Ru3 63.4(2)
C39 C34 C35 Ru3 -122.7(4)
C1 Ru3 C35 C31 14.1(4)
C6 Ru3 C35 C31 -172.67(19)
C5 Ru3 C35 C31 -139.6(2)
C34 Ru3 C35 C31 118.0(3)
C33 Ru3 C35 C31 79.3(2)
C32 Ru3 C35 C31 36.9(2)
Ru1 Ru3 C35 C31 167.57(19)
Ru2 Ru3 C35 C31 -61.3(2)
C1 Ru3 C35 C34 -104.0(3)
C6 Ru3 C35 C34 69.3(3)
C5 Ru3 C35 C34 102.4(3)
C33 Ru3 C35 C34 -38.7(3)
C32 Ru3 C35 C34 -81.2(3)
C31 Ru3 C35 C34 -118.0(3)
Ru1 Ru3 C35 C34 49.5(4)
Ru2 Ru3 C35 C34 -179.3(2)
C1 Ru3 C35 C40 136.4(5)
C6 Ru3 C35 C40 -50.4(5)
C5 Ru3 C35 C40 -17.3(5)
C34 Ru3 C35 C40 -119.7(6)
C33 Ru3 C35 C40 -158.4(6)
C32 Ru3 C35 C40 159.2(5)
C31 Ru3 C35 C40 122.3(6)
Ru1 Ru3 C35 C40 -70.1(6)
Ru2 Ru3 C35 C40 61.0(5)
C71 B1 C51 C52 -26.0(4)
C61 B1 C51 C52 98.2(3)
C81 B1 C51 C52 -142.8(3)
C71 B1 C51 C56 158.9(3)
C61 B1 C51 C56 -76.8(3)
C81 B1 C51 C56 42.2(4)
C56 C51 C52 C53 -1.9(5)
B1 C51 C52 C53 -177.3(3)
C51 C52 C53 C54 -0.4(6)
C52 C53 C54 C55 2.0(6)
C53 C54 C55 C56 -1.1(6)
C54 C55 C56 C51 -1.4(5)
C52 C51 C56 C55 2.8(5)
B1 C51 C56 C55 178.2(3)
C71 B1 C61 C66 -149.0(3)
C51 B1 C61 C66 88.9(3)
C81 B1 C61 C66 -31.5(4)
C71 B1 C61 C62 39.1(4)
C51 B1 C61 C62 -83.0(3)
C81 B1 C61 C62 156.6(3)
C66 C61 C62 C63 2.7(5)
B1 C61 C62 C63 175.2(3)
C61 C62 C63 C64 -2.2(5)
C62 C63 C64 C65 -0.3(6)
C63 C64 C65 C66 1.9(6)
C62 C61 C66 C65 -1.1(5)
B1 C61 C66 C65 -173.7(4)
C64 C65 C66 C61 -1.2(7)
C51 B1 C71 C76 135.9(3)
C61 B1 C71 C76 17.7(4)
C81 B1 C71 C76 -102.8(3)
C51 B1 C71 C72 -49.4(4)
C61 B1 C71 C72 -167.5(3)
C81 B1 C71 C72 71.9(3)
C76 C71 C72 C73 -1.3(5)
B1 C71 C72 C73 -176.6(3)
C71 C72 C73 C74 0.3(6)
C72 C73 C74 C75 0.6(6)
C73 C74 C75 C76 -0.4(6)
C74 C75 C76 C71 -0.7(6)
C72 C71 C76 C75 1.5(5)
B1 C71 C76 C75 176.5(3)
C71 B1 C81 C82 75.1(3)
C51 B1 C81 C82 -164.0(3)
C61 B1 C81 C82 -48.5(4)
C71 B1 C81 C86 -102.9(3)
C51 B1 C81 C86 18.0(4)
C61 B1 C81 C86 133.5(3)
C86 C81 C82 C83 -2.1(5)
B1 C81 C82 C83 179.6(3)
C81 C82 C83 C84 -0.7(5)
C82 C83 C84 C85 2.6(5)
C83 C84 C85 C86 -1.5(6)
C84 C85 C86 C81 -1.5(6)
C82 C81 C86 C85 3.2(5)
B1 C81 C86 C85 -178.7(3)
